data_7714373
loop_
_publ_author_name
'Li, Shuting'
'Li, Min'
'Han, Jinxi'
'Xia, Zhengqiang'
'Chen, Sanping'
'Xie, Gang'
'Gao, Sheng-Li'
'Lu, Jack'
'Yang, Qi'

_publ_section_title
;
 In situ growth of copper-based energetic complexes on GO and MXene to
 synergistically promote the thermal decomposition of ammonium perchlorate
;
_journal_name_full 'Dalton Transactions'
_journal_paper_doi 10.1039/D3DT02686H
_journal_year 2023
_chemical_formula_moiety 'C6 H8 Cu N18 O2'
_chemical_formula_sum 'C6 H8 Cu N18 O2'
_chemical_formula_weight 427.84
_space_group_crystal_system triclinic
_space_group_IT_number 2
_space_group_name_Hall '-P 1'
_space_group_name_H-M_alt 'P -1'
_atom_sites_solution_hydrogens mixed
_atom_sites_solution_primary direct
_audit_creation_date 2023-10-20
_audit_creation_method
;
Olex2 1.2-beta
(compiled 2017.08.10 svn.r3458 for OlexSys, GUI svn.r1)
;
_audit_update_record
;
2023-10-31 deposited with the CCDC.	2023-11-03 downloaded from the CCDC.
;
_cell_angle_alpha 101.122(4)
_cell_angle_beta 103.119(5)
_cell_angle_gamma 106.744(4)
_cell_formula_units_Z 2
_cell_length_a 6.8830(18)
_cell_length_b 9.131(3)
_cell_length_c 12.186(3)
_cell_measurement_reflns_used 795
_cell_measurement_temperature 296
_cell_measurement_theta_max 24.55
_cell_measurement_theta_min 2.58
_cell_volume 686.3(3)
_computing_cell_refinement 'SAINT v7.68A (Bruker, 2009)'
_computing_data_collection 'Bruker APEX II'
_computing_data_reduction 'SAINT v7.68A (Bruker, 2009)'
_computing_molecular_graphics 'Olex2 (Dolomanov et al., 2009)'
_computing_publication_material 'Olex2 (Dolomanov et al., 2009)'
_computing_structure_refinement 'ShelXL (Sheldrick, 2015)'
_computing_structure_solution 'SIR2004 (Burla et al., 2007)'
_diffrn_ambient_temperature 296.15
_diffrn_measured_fraction_theta_full 0.984
_diffrn_measured_fraction_theta_max 0.984
_diffrn_measurement_device_type 'Bruker APEX-II CCD'
_diffrn_measurement_method '\f and \w scans'
_diffrn_radiation_monochromator graphite
_diffrn_radiation_type MoK\a
_diffrn_radiation_wavelength 0.71073
_diffrn_reflns_av_R_equivalents 0.0296
_diffrn_reflns_av_unetI/netI 0.0666
_diffrn_reflns_Laue_measured_fraction_full 0.984
_diffrn_reflns_Laue_measured_fraction_max 0.984
_diffrn_reflns_limit_h_max 8
_diffrn_reflns_limit_h_min -4
_diffrn_reflns_limit_k_max 10
_diffrn_reflns_limit_k_min -10
_diffrn_reflns_limit_l_max 13
_diffrn_reflns_limit_l_min -14
_diffrn_reflns_number 3418
_diffrn_reflns_point_group_measured_fraction_full 0.984
_diffrn_reflns_point_group_measured_fraction_max 0.984
_diffrn_reflns_theta_full 25.000
_diffrn_reflns_theta_max 25.000
_diffrn_reflns_theta_min 2.424
_diffrn_standards_number 0
_exptl_absorpt_coefficient_mu 1.653
_exptl_absorpt_correction_T_max 0.7954
_exptl_absorpt_correction_T_min 0.6668
_exptl_absorpt_correction_type multi-scan
_exptl_absorpt_process_details
;
SADABS-2008/1 (Bruker,2008) was used for absorption correction.
wR2(int) was 0.0576 before and 0.0359 after correction.
The Ratio of minimum to maximum transmission is 0.8677.
The \l/2 correction factor is 0.0015.
;
_exptl_crystal_colour 'clear bluish blue'
_exptl_crystal_colour_lustre clear
_exptl_crystal_colour_modifier bluish
_exptl_crystal_colour_primary blue
_exptl_crystal_density_diffrn 2.070
_exptl_crystal_description block
_exptl_crystal_F_000 430
_exptl_crystal_size_max 0.24
_exptl_crystal_size_mid 0.18
_exptl_crystal_size_min 0.12
_refine_diff_density_max 0.438
_refine_diff_density_min -0.457
_refine_diff_density_rms 0.094
_refine_ls_extinction_method none
_refine_ls_goodness_of_fit_ref 1.027
_refine_ls_hydrogen_treatment mixed
_refine_ls_matrix_type full
_refine_ls_number_parameters 260
_refine_ls_number_reflns 2381
_refine_ls_number_restraints 4
_refine_ls_restrained_S_all 1.026
_refine_ls_R_factor_all 0.0703
_refine_ls_R_factor_gt 0.0459
_refine_ls_shift/su_max 0.000
_refine_ls_shift/su_mean 0.000
_refine_ls_structure_factor_coef Fsqd
_refine_ls_weighting_details 'w=1/[\s^2^(Fo^2^)+(0.0469P)^2^+0.1301P] where P=(Fo^2^+2Fc^2^)/3'
_refine_ls_weighting_scheme calc
_refine_ls_wR_factor_gt 0.0967
_refine_ls_wR_factor_ref 0.1057
_reflns_Friedel_coverage 0.000
_reflns_number_gt 1799
_reflns_number_total 2381
_reflns_threshold_expression 'I > 2\s(I)'
_cod_data_source_file d3dt02686h2.cif
_cod_data_source_block EC-Cu1
_cod_database_code 7714373
_shelx_shelxl_version_number 2014/7
_shelx_space_group_comment
;
The symmetry employed for this shelxl refinement is uniquely defined
by the following loop, which should always be used as a source of
symmetry information in preference to the above space-group names.
They are only intended as comments.
;
_shelx_estimated_absorpt_t_max 0.826
_shelx_estimated_absorpt_t_min 0.692
_olex2_refinement_description
;
1. Fixed Uiso
 At 1.2 times of:
  All N(H) groups
2. Restrained distances
 H1A-O1
 0.85 with sigma of 0.02
 H1B-O1
 0.85 with sigma of 0.02
 H2B-O2
 0.85 with sigma of 0.02
 H2A-O2
 0.85 with sigma of 0.02
3.a Aromatic/amide H refined with riding coordinates:
 N9(H9), N13(H13), N14(H14), N8(H8)
;
_olex2_submission_special_instructions 'No special instructions were received'

loop_
_space_group_symop_operation_xyz
'x, y, z'
'-x, -y, -z'

loop_
_atom_site_label
_atom_site_type_symbol
_atom_site_fract_x
_atom_site_fract_y
_atom_site_fract_z
_atom_site_U_iso_or_equiv
_atom_site_adp_type
_atom_site_occupancy
_atom_site_site_symmetry_order
_atom_site_calc_flag
_atom_site_refinement_flags_posn
_atom_site_refinement_flags_adp
_atom_site_refinement_flags_occupancy
_atom_site_disorder_assembly
_atom_site_disorder_group
Cu1 Cu 0.78407(9) 0.24799(7) 0.33136(5) 0.0231(2) Uani 1 1 d . . . . .
N11 N 0.6586(6) -0.7812(4) 0.0283(4) 0.0279(9) Uani 1 1 d . . . . .
N2 N 0.7943(6) 0.0332(4) 0.2380(3) 0.0172(8) Uani 1 1 d . . . . .
N4 N 1.0194(6) 0.3668(4) 0.2913(3) 0.0211(9) Uani 1 1 d . . . . .
N18 N 0.5296(6) 0.1372(4) 0.3602(3) 0.0210(9) Uani 1 1 d . . . . .
C5 C 0.4414(7) -0.0161(5) 0.3416(4) 0.0175(10) Uani 1 1 d . . . . .
N9 N 0.5920(6) -0.5842(4) 0.1136(3) 0.0216(9) Uani 1 1 d . . . . .
H9 H 0.5342 -0.5287 0.1517 0.026 Uiso 1 1 calc R . . . .
N16 N 0.2699(6) 0.0909(5) 0.4327(3) 0.0262(9) Uani 1 1 d . . . . .
N15 N 0.2781(6) -0.0529(4) 0.3837(3) 0.0227(9) Uani 1 1 d . . . . .
O1 O 0.7361(6) 0.4504(4) 0.3927(3) 0.0347(9) Uani 1 1 d D . . . .
N17 N 0.4188(6) 0.2051(4) 0.4194(3) 0.0240(9) Uani 1 1 d . . . . .
O2 O 1.0002(5) 0.2421(4) 0.5105(3) 0.0272(8) Uani 1 1 d D . . . .
N5 N 1.1090(6) 0.5268(4) 0.3242(4) 0.0297(10) Uani 1 1 d . . . . .
N13 N 0.8609(6) -0.3724(4) 0.0812(3) 0.0224(9) Uani 1 1 d . . . . .
H13 H 0.9626 -0.3575 0.0500 0.027 Uiso 1 1 calc R . . . .
N7 N 1.2749(6) 0.4332(4) 0.2122(3) 0.0242(9) Uani 1 1 d . . . . .
N6 N 1.2597(7) 0.5642(5) 0.2771(4) 0.0313(10) Uani 1 1 d . . . . .
N1 N 0.9575(6) -0.1067(4) 0.1219(3) 0.0220(9) Uani 1 1 d . . . . .
N12 N 0.7978(6) -0.6471(4) 0.0191(3) 0.0221(9) Uani 1 1 d . . . . .
C4 C 1.1238(7) 0.3154(5) 0.2235(4) 0.0200(10) Uani 1 1 d . . . . .
N14 N 0.5068(6) -0.1298(4) 0.2845(3) 0.0221(9) Uani 1 1 d . . . . .
H14 H 0.4358 -0.2266 0.2795 0.026 Uiso 1 1 calc R . . . .
N8 N 1.0819(6) 0.1585(4) 0.1710(3) 0.0226(9) Uani 1 1 d . . . . .
H8 H 1.1590 0.1414 0.1269 0.027 Uiso 1 1 calc R . . . .
N10 N 0.5354(6) -0.7441(4) 0.0856(4) 0.0270(9) Uani 1 1 d . . . . .
C2 C 0.9380(7) 0.0256(5) 0.1774(4) 0.0194(10) Uani 1 1 d . . . . .
C1 C 0.8297(7) -0.2394(5) 0.1325(4) 0.0183(10) Uani 1 1 d . . . . .
N3 N 0.6808(6) -0.2525(4) 0.1870(3) 0.0219(9) Uani 1 1 d . . . . .
C3 C 0.6663(7) -0.1116(5) 0.2352(4) 0.0176(9) Uani 1 1 d . . . . .
C6 C 0.7521(7) -0.5272(5) 0.0725(4) 0.0193(10) Uani 1 1 d . . . . .
H1A H 0.827(6) 0.543(3) 0.415(4) 0.043(17) Uiso 1 1 d D . . . .
H1B H 0.648(8) 0.429(7) 0.431(5) 0.06(2) Uiso 1 1 d D . . . .
H2A H 1.071(9) 0.184(7) 0.490(6) 0.08(2) Uiso 1 1 d D . . . .
H2B H 0.934(7) 0.200(5) 0.553(4) 0.030(14) Uiso 1 1 d D . . . .

loop_
_atom_site_aniso_label
_atom_site_aniso_U_11
_atom_site_aniso_U_22
_atom_site_aniso_U_33
_atom_site_aniso_U_23
_atom_site_aniso_U_13
_atom_site_aniso_U_12
Cu1 0.0235(3) 0.0155(3) 0.0321(3) 0.0050(2) 0.0171(3) 0.0036(2)
N11 0.028(2) 0.017(2) 0.040(2) 0.0060(19) 0.016(2) 0.0074(19)
N2 0.0186(19) 0.015(2) 0.0191(19) 0.0034(16) 0.0088(16) 0.0052(17)
N4 0.023(2) 0.012(2) 0.031(2) 0.0053(17) 0.0150(18) 0.0037(17)
N18 0.019(2) 0.018(2) 0.030(2) 0.0073(17) 0.0137(18) 0.0058(17)
C5 0.019(2) 0.015(2) 0.018(2) 0.0032(19) 0.007(2) 0.005(2)
N9 0.023(2) 0.017(2) 0.026(2) 0.0029(17) 0.0135(18) 0.0070(17)
N16 0.024(2) 0.021(2) 0.033(2) 0.0046(19) 0.0141(19) 0.0049(19)
N15 0.021(2) 0.019(2) 0.030(2) 0.0051(18) 0.0147(18) 0.0062(18)
O1 0.033(2) 0.019(2) 0.053(2) 0.0047(18) 0.027(2) 0.0024(18)
N17 0.024(2) 0.020(2) 0.033(2) 0.0061(18) 0.0159(19) 0.0085(18)
O2 0.030(2) 0.0247(19) 0.034(2) 0.0087(16) 0.0198(17) 0.0110(16)
N5 0.038(3) 0.014(2) 0.041(2) 0.0038(19) 0.025(2) 0.005(2)
N13 0.025(2) 0.013(2) 0.036(2) 0.0050(17) 0.0213(19) 0.0069(17)
N7 0.025(2) 0.015(2) 0.035(2) 0.0057(18) 0.0190(19) 0.0023(18)
N6 0.034(2) 0.016(2) 0.045(3) 0.0060(19) 0.024(2) 0.0023(19)
N1 0.025(2) 0.014(2) 0.029(2) 0.0023(17) 0.0174(18) 0.0059(17)
N12 0.024(2) 0.011(2) 0.033(2) 0.0045(17) 0.0148(18) 0.0046(17)
C4 0.021(2) 0.016(2) 0.025(3) 0.006(2) 0.010(2) 0.005(2)
N14 0.024(2) 0.012(2) 0.031(2) 0.0019(17) 0.0157(18) 0.0026(17)
N8 0.028(2) 0.012(2) 0.033(2) 0.0054(17) 0.0222(19) 0.0056(17)
N10 0.029(2) 0.017(2) 0.039(2) 0.0088(19) 0.014(2) 0.0088(19)
C2 0.022(2) 0.017(2) 0.021(2) 0.007(2) 0.009(2) 0.007(2)
C1 0.014(2) 0.015(2) 0.023(2) 0.0040(19) 0.005(2) 0.0016(19)
N3 0.022(2) 0.018(2) 0.026(2) 0.0062(18) 0.0118(18) 0.0056(18)
C3 0.019(2) 0.016(2) 0.018(2) 0.0026(19) 0.009(2) 0.004(2)
C6 0.020(2) 0.017(2) 0.023(2) 0.008(2) 0.009(2) 0.007(2)

loop_
_atom_type_symbol
_atom_type_description
_atom_type_scat_dispersion_real
_atom_type_scat_dispersion_imag
_atom_type_scat_source
C C 0.0033 0.0016 'International Tables Vol C Tables 4.2.6.8 and 6.1.1.4'
H H 0.0000 0.0000 'International Tables Vol C Tables 4.2.6.8 and 6.1.1.4'
Cu Cu 0.3201 1.2651 'International Tables Vol C Tables 4.2.6.8 and 6.1.1.4'
N N 0.0061 0.0033 'International Tables Vol C Tables 4.2.6.8 and 6.1.1.4'
O O 0.0106 0.0060 'International Tables Vol C Tables 4.2.6.8 and 6.1.1.4'

loop_
_geom_angle_atom_site_label_1
_geom_angle_atom_site_label_2
_geom_angle_atom_site_label_3
_geom_angle
_geom_angle_site_symmetry_1
_geom_angle_site_symmetry_3
_geom_angle_publ_flag
N2 Cu1 O2 93.08(13) . . ?
N4 Cu1 N2 91.25(14) . . ?
N4 Cu1 N18 173.77(16) . . ?
N4 Cu1 O1 89.21(15) . . ?
N4 Cu1 O2 93.23(14) . . ?
N18 Cu1 N2 90.80(15) . . ?
N18 Cu1 O1 87.70(15) . . ?
N18 Cu1 O2 92.53(14) . . ?
O1 Cu1 N2 169.40(15) . . ?
O1 Cu1 O2 97.46(14) . . ?
N10 N11 N12 110.1(3) . . ?
C2 N2 Cu1 123.3(3) . . ?
C3 N2 Cu1 123.6(3) . . ?
C3 N2 C2 113.0(3) . . ?
N5 N4 Cu1 125.6(3) . . ?
C4 N4 Cu1 128.8(3) . . ?
C4 N4 N5 105.5(3) . . ?
C5 N18 Cu1 127.9(3) . . ?
C5 N18 N17 106.0(3) . . ?
N17 N18 Cu1 125.6(3) . . ?
N18 C5 N15 112.5(4) . . ?
N18 C5 N14 125.0(4) . . ?
N15 C5 N14 122.5(4) . . ?
N10 N9 H9 125.9 . . ?
C6 N9 H9 125.9 . . ?
C6 N9 N10 108.3(3) . . ?
N17 N16 N15 110.8(3) . . ?
C5 N15 N16 103.4(4) . . ?
Cu1 O1 H1A 126(4) . . ?
Cu1 O1 H1B 107(4) . . ?
H1A O1 H1B 118(5) . . ?
N16 N17 N18 107.4(3) . . ?
Cu1 O2 H2A 104(5) . . ?
Cu1 O2 H2B 115(3) . . ?
H2A O2 H2B 107(5) . . ?
N6 N5 N4 107.8(3) . . ?
C1 N13 H13 115.7 . . ?
C1 N13 C6 128.6(4) . . ?
C6 N13 H13 115.7 . . ?
C4 N7 N6 103.7(3) . . ?
N5 N6 N7 111.0(4) . . ?
C2 N1 C1 114.6(4) . . ?
C6 N12 N11 106.0(4) . . ?
N4 C4 N7 112.0(4) . . ?
N4 C4 N8 124.4(4) . . ?
N7 C4 N8 123.6(4) . . ?
C5 N14 H14 115.3 . . ?
C3 N14 C5 129.4(4) . . ?
C3 N14 H14 115.3 . . ?
C4 N8 H8 114.9 . . ?
C2 N8 C4 130.2(4) . . ?
C2 N8 H8 114.9 . . ?
N11 N10 N9 106.9(3) . . ?
N1 C2 N2 125.5(4) . . ?
N1 C2 N8 112.5(4) . . ?
N8 C2 N2 121.9(4) . . ?
N1 C1 N13 113.7(4) . . ?
N1 C1 N3 127.1(4) . . ?
N3 C1 N13 119.2(4) . . ?
C1 N3 C3 113.5(4) . . ?
N2 C3 N14 122.1(4) . . ?
N3 C3 N2 126.0(4) . . ?
N3 C3 N14 111.9(4) . . ?
N9 C6 N13 128.6(4) . . ?
N12 C6 N9 108.7(4) . . ?
N12 C6 N13 122.6(4) . . ?

loop_
_geom_bond_atom_site_label_1
_geom_bond_atom_site_label_2
_geom_bond_distance
_geom_bond_site_symmetry_2
_geom_bond_publ_flag
Cu1 N2 2.098(3) . ?
Cu1 N4 1.894(3) . ?
Cu1 N18 1.901(3) . ?
Cu1 O1 2.004(4) . ?
Cu1 O2 2.367(4) . ?
N11 N12 1.362(5) . ?
N11 N10 1.289(5) . ?
N2 C2 1.371(5) . ?
N2 C3 1.350(5) . ?
N4 N5 1.349(5) . ?
N4 C4 1.317(5) . ?
N18 C5 1.306(5) . ?
N18 N17 1.355(5) . ?
C5 N15 1.323(5) . ?
C5 N14 1.377(5) . ?
N9 H9 0.8600 . ?
N9 N10 1.349(5) . ?
N9 C6 1.326(5) . ?
N16 N15 1.356(5) . ?
N16 N17 1.300(5) . ?
O1 H1A 0.85(2) . ?
O1 H1B 0.84(2) . ?
O2 H2A 0.85(2) . ?
O2 H2B 0.84(2) . ?
N5 N6 1.291(5) . ?
N13 H13 0.8600 . ?
N13 C1 1.353(5) . ?
N13 C6 1.366(5) . ?
N7 N6 1.346(5) . ?
N7 C4 1.318(5) . ?
N1 C2 1.325(5) . ?
N1 C1 1.326(5) . ?
N12 C6 1.318(5) . ?
C4 N8 1.367(5) . ?
N14 H14 0.8600 . ?
N14 C3 1.351(5) . ?
N8 H8 0.8600 . ?
N8 C2 1.356(6) . ?
C1 N3 1.332(5) . ?
N3 C3 1.349(5) . ?

loop_
_geom_torsion_atom_site_label_1
_geom_torsion_atom_site_label_2
_geom_torsion_atom_site_label_3
_geom_torsion_atom_site_label_4
_geom_torsion
_geom_torsion_site_symmetry_1
_geom_torsion_site_symmetry_2
_geom_torsion_site_symmetry_3
_geom_torsion_site_symmetry_4
_geom_torsion_publ_flag
Cu1 N2 C2 N1 176.6(3) . . . . ?
Cu1 N2 C2 N8 -1.8(6) . . . . ?
Cu1 N2 C3 N14 6.0(6) . . . . ?
Cu1 N2 C3 N3 -172.6(3) . . . . ?
Cu1 N4 N5 N6 -177.8(3) . . . . ?
Cu1 N4 C4 N7 177.7(3) . . . . ?
Cu1 N4 C4 N8 -2.4(7) . . . . ?
Cu1 N18 C5 N15 172.8(3) . . . . ?
Cu1 N18 C5 N14 -7.5(7) . . . . ?
Cu1 N18 N17 N16 -172.7(3) . . . . ?
N11 N12 C6 N9 0.3(5) . . . . ?
N11 N12 C6 N13 179.7(4) . . . . ?
N2 Cu1 N4 N5 -179.9(4) . . . . ?
N2 Cu1 N4 C4 3.3(4) . . . . ?
N4 N5 N6 N7 0.2(5) . . . . ?
N4 C4 N8 C2 -2.2(8) . . . . ?
N18 C5 N15 N16 -0.7(5) . . . . ?
N18 C5 N14 C3 -1.1(7) . . . . ?
C5 N18 N17 N16 -0.5(5) . . . . ?
C5 N14 C3 N2 1.3(7) . . . . ?
C5 N14 C3 N3 -179.9(4) . . . . ?
N15 C5 N14 C3 178.6(4) . . . . ?
N15 N16 N17 N18 0.1(5) . . . . ?
O1 Cu1 N4 N5 10.7(4) . . . . ?
O1 Cu1 N4 C4 -166.1(4) . . . . ?
N17 N18 C5 N15 0.8(5) . . . . ?
N17 N18 C5 N14 -179.5(4) . . . . ?
N17 N16 N15 C5 0.4(5) . . . . ?
O2 Cu1 N4 N5 -86.7(4) . . . . ?
O2 Cu1 N4 C4 96.5(4) . . . . ?
N5 N4 C4 N7 0.4(5) . . . . ?
N5 N4 C4 N8 -179.7(4) . . . . ?
N13 C1 N3 C3 179.6(4) . . . . ?
N7 C4 N8 C2 177.7(4) . . . . ?
N6 N7 C4 N4 -0.2(5) . . . . ?
N6 N7 C4 N8 179.9(4) . . . . ?
N1 C1 N3 C3 -0.2(7) . . . . ?
N12 N11 N10 N9 0.6(5) . . . . ?
C4 N4 N5 N6 -0.4(5) . . . . ?
C4 N7 N6 N5 0.0(5) . . . . ?
C4 N8 C2 N2 4.2(7) . . . . ?
C4 N8 C2 N1 -174.3(4) . . . . ?
N14 C5 N15 N16 179.5(4) . . . . ?
N10 N11 N12 C6 -0.6(5) . . . . ?
N10 N9 C6 N13 -179.4(4) . . . . ?
N10 N9 C6 N12 0.0(5) . . . . ?
C2 N2 C3 N14 -176.5(4) . . . . ?
C2 N2 C3 N3 4.9(6) . . . . ?
C2 N1 C1 N13 -176.2(4) . . . . ?
C2 N1 C1 N3 3.5(7) . . . . ?
C1 N13 C6 N9 -1.1(8) . . . . ?
C1 N13 C6 N12 179.5(4) . . . . ?
C1 N1 C2 N2 -2.8(7) . . . . ?
C1 N1 C2 N8 175.6(4) . . . . ?
C1 N3 C3 N2 -4.4(6) . . . . ?
C1 N3 C3 N14 176.8(4) . . . . ?
C3 N2 C2 N1 -1.0(6) . . . . ?
C3 N2 C2 N8 -179.3(4) . . . . ?
C6 N9 N10 N11 -0.4(5) . . . . ?
C6 N13 C1 N1 -177.4(4) . . . . ?
C6 N13 C1 N3 2.8(7) . . . . ?
